data_7708223
loop_
_publ_author_name
'Qian, Junfeng'
'Lu, Huangjie'
'Zheng, Zhaofa'
'Xu, Miaomiao'
'Qian, Yuan'
'Zhang, Zhi-Hui'
'Wang, Jian-Qiang'
'He, Mingyang'
'Lin, Jian'

_publ_section_title
;
 Achieving Colour Tuneable and White-Light Luminescence in a Large Family
 of Dual-Emission Lanthanide Coordination Polymers
;
_journal_name_full 'Dalton Transactions'
_journal_paper_doi 10.1039/D1DT01618K
_journal_year 2021
_chemical_formula_sum 'C33 Gd N6 O7'
_chemical_formula_weight 749.64
_chemical_melting_point ?
_chemical_name_common 'Gadolinium 2,2':6',2''-terpyridine-4'-carboxyli'
_space_group_crystal_system monoclinic
_space_group_IT_number 14
_space_group_name_Hall '-P 2ybc'
_space_group_name_H-M_alt 'P 1 21/c 1'
_audit_creation_method SHELXL-2014
_audit_update_record
;
2021-07-16 deposited with the CCDC.	2021-09-06 downloaded from the CCDC.
;
_cell_angle_alpha 90
_cell_angle_beta 106.664(2)
_cell_angle_gamma 90
_cell_formula_units_Z 4
_cell_length_a 8.9185(5)
_cell_length_b 37.0181(18)
_cell_length_c 9.5210(5)
_cell_measurement_reflns_used 9894
_cell_measurement_temperature 293(2)
_cell_measurement_theta_max 54.659
_cell_measurement_theta_min 4.599
_cell_volume 3011.3(3)
_computing_cell_refinement 'Bruker SAINT'
_computing_data_collection 'Bruker APEX3'
_computing_data_reduction 'Bruker SAINT'
_computing_molecular_graphics 'Bruker SHELXTL'
_computing_publication_material 'Bruker SHELXTL'
_computing_structure_refinement 'SHELXL-2014 (Sheldrick, 2014)'
_computing_structure_solution 'SHELXS-97 (Sheldrick 2008)'
_diffrn_ambient_temperature 293(2)
_diffrn_measured_fraction_theta_full 1.000
_diffrn_measured_fraction_theta_max 0.999
_diffrn_measurement_device_type 'Bruker APEX-II CCD'
_diffrn_measurement_method '0.5 wide w/ exposures'
_diffrn_radiation_type MoK\a
_diffrn_radiation_wavelength 0.71073
_diffrn_reflns_av_R_equivalents 0.0697
_diffrn_reflns_av_unetI/netI 0.0541
_diffrn_reflns_Laue_measured_fraction_full 1.000
_diffrn_reflns_Laue_measured_fraction_max 0.999
_diffrn_reflns_limit_h_max 11
_diffrn_reflns_limit_h_min -11
_diffrn_reflns_limit_k_max 48
_diffrn_reflns_limit_k_min -48
_diffrn_reflns_limit_l_max 12
_diffrn_reflns_limit_l_min -11
_diffrn_reflns_number 36753
_diffrn_reflns_point_group_measured_fraction_full 1.000
_diffrn_reflns_point_group_measured_fraction_max 0.999
_diffrn_reflns_theta_full 25.242
_diffrn_reflns_theta_max 27.506
_diffrn_reflns_theta_min 2.201
_exptl_absorpt_coefficient_mu 2.261
_exptl_absorpt_correction_T_max 0.873
_exptl_absorpt_correction_T_min 0.805
_exptl_absorpt_correction_type multi-scan
_exptl_absorpt_process_details SHELTXPREP
_exptl_crystal_colour colorless
_exptl_crystal_density_diffrn 1.654
_exptl_crystal_description block
_exptl_crystal_F_000 1440
_exptl_crystal_size_max 0.1
_exptl_crystal_size_mid 0.08
_exptl_crystal_size_min 0.06
_refine_diff_density_max 1.111
_refine_diff_density_min -0.741
_refine_diff_density_rms 0.128
_refine_ls_extinction_method none
_refine_ls_goodness_of_fit_ref 1.021
_refine_ls_hydrogen_treatment undef
_refine_ls_matrix_type full
_refine_ls_number_parameters 424
_refine_ls_number_reflns 6928
_refine_ls_number_restraints 0
_refine_ls_restrained_S_all 1.021
_refine_ls_R_factor_all 0.0596
_refine_ls_R_factor_gt 0.0378
_refine_ls_shift/su_max 0.004
_refine_ls_shift/su_mean 0.000
_refine_ls_structure_factor_coef Fsqd
_refine_ls_weighting_details 'w=1/[\s^2^(Fo^2^)+(0.0480P)^2^+5.2731P] where P=(Fo^2^+2Fc^2^)/3'
_refine_ls_weighting_scheme calc
_refine_ls_wR_factor_gt 0.0915
_refine_ls_wR_factor_ref 0.1017
_reflns_Friedel_coverage 0.000
_reflns_number_gt 5336
_reflns_number_total 6928
_reflns_threshold_expression 'I > 2\s(I)'
_cod_data_source_file d1dt01618k2.cif
_cod_data_source_block GdTPC1
_cod_depositor_comments
;
The following automatic conversions were performed:

data item '_chemical_melting_point' value 'N/a' was changed to '?' --
the value is undefined or not given.

Automatic conversion script
Id: cif_fix_values 7556 2019-12-06 15:28:31Z antanas 
;
_cod_original_sg_symbol_H-M 'P 21/c'
_cod_database_code 7708223
_shelx_space_group_comment
;
The symmetry employed for this shelxl refinement is uniquely defined
by the following loop, which should always be used as a source of
symmetry information in preference to the above space-group names.
They are only intended as comments.
;
_shelxl_version_number 2014-3

loop_
_space_group_symop_operation_xyz
'x, y, z'
'-x, y+1/2, -z+1/2'
'-x, -y, -z'
'x, -y-1/2, z-1/2'

loop_
_atom_site_label
_atom_site_type_symbol
_atom_site_fract_x
_atom_site_fract_y
_atom_site_fract_z
_atom_site_U_iso_or_equiv
_atom_site_adp_type
_atom_site_occupancy
_atom_site_site_symmetry_order
_atom_site_calc_flag
_atom_site_refinement_flags_posn
_atom_site_refinement_flags_adp
_atom_site_refinement_flags_occupancy
_atom_site_disorder_assembly
_atom_site_disorder_group
Gd1 Gd 0.15993(2) 0.57068(2) 0.17872(2) 0.02041(8) Uani 1 1 d . . . . .
O1 O 0.1423(4) 0.53247(8) 0.9517(3) 0.0299(7) Uani 1 1 d . . . . .
O2 O 0.0617(4) 0.58890(9) 0.9216(3) 0.0356(8) Uani 1 1 d . . . . .
O3 O 0.3182(4) 0.60745(9) 0.3852(4) 0.0360(8) Uani 1 1 d . . . . .
O4 O -0.0860(4) 0.53886(9) 0.1066(4) 0.0351(8) Uani 1 1 d . . . . .
O5 O 0.2350(4) 0.63479(9) 0.1721(4) 0.0400(9) Uani 1 1 d . . . . .
O6 O 0.4099(5) 0.56533(11) 0.1579(5) 0.0555(11) Uani 1 1 d . . . . .
O7 O 0.6376(6) 0.5526(2) 0.1356(7) 0.101(2) Uani 1 1 d . . . . .
N1 N 0.2518(4) 0.51123(10) 0.3077(4) 0.0276(8) Uani 1 1 d . . . . .
N2 N 0.0893(4) 0.55854(10) 0.4197(4) 0.0210(7) Uani 1 1 d . . . . .
N3 N -0.0493(5) 0.60963(10) 0.2307(4) 0.0292(9) Uani 1 1 d . . . . .
N4 N 0.5128(5) 0.73405(11) 0.5035(5) 0.0352(10) Uani 1 1 d . . . . .
N5 N 0.2389(6) 0.77095(13) 0.1845(5) 0.0464(12) Uani 1 1 d . . . . .
N6 N 0.8016(5) 0.67475(12) 0.7214(5) 0.0394(10) Uani 1 1 d . . . . .
C1 C 0.3236(6) 0.48713(14) 0.2416(6) 0.0366(12) Uani 1 1 d . . . . .
C2 C 0.1653(5) 0.53231(11) 0.5118(5) 0.0236(9) Uani 1 1 d . . . . .
C3 C 0.3903(6) 0.45577(15) 0.3126(6) 0.0398(13) Uani 1 1 d . . . . .
C4 C 0.0955(6) 0.55952(13) 0.8720(5) 0.0269(10) Uani 1 1 d . . . . .
C5 C 0.0873(5) 0.55780(13) 0.7119(5) 0.0262(10) Uani 1 1 d . . . . .
C6 C 0.2465(5) 0.50511(12) 0.4455(5) 0.0269(10) Uani 1 1 d . . . . .
C7 C 0.0046(5) 0.58431(13) 0.6171(5) 0.0273(10) Uani 1 1 d . . . . .
C8 C 0.0080(5) 0.58356(12) 0.4710(5) 0.0238(9) Uani 1 1 d . . . . .
C9 C 0.1662(5) 0.53105(12) 0.6588(5) 0.0277(10) Uani 1 1 d . . . . .
C10 C 0.3886(6) 0.44904(13) 0.4556(6) 0.0400(13) Uani 1 1 d . . . . .
C11 C 0.3257(6) 0.70244(14) 0.3092(5) 0.0360(12) Uani 1 1 d . . . . .
C12 C 0.3830(6) 0.66953(12) 0.3753(5) 0.0299(10) Uani 1 1 d . . . . .
C13 C 0.5046(6) 0.66915(13) 0.5049(6) 0.0322(11) Uani 1 1 d . . . . .
C14 C -0.0747(5) 0.61104(12) 0.3634(5) 0.0269(10) Uani 1 1 d . . . . .
C15 C 0.3155(6) 0.47405(13) 0.5242(5) 0.0330(11) Uani 1 1 d . . . . .
C16 C -0.2492(8) 0.66169(16) 0.2882(7) 0.0544(16) Uani 1 1 d . . . . .
C17 C 0.5686(5) 0.70212(13) 0.5612(5) 0.0304(11) Uani 1 1 d . . . . .
C18 C 0.3076(5) 0.63512(13) 0.3057(5) 0.0304(11) Uani 1 1 d . . . . .
C19 C 0.3354(6) 0.77053(14) 0.3193(6) 0.0390(12) Uani 1 1 d . . . . .
C20 C 0.7398(7) 0.73544(16) 0.7755(7) 0.0516(16) Uani 1 1 d . . . . .
C21 C -0.1250(7) 0.63311(15) 0.1256(6) 0.0440(13) Uani 1 1 d . . . . .
C22 C -0.1735(7) 0.63677(15) 0.3963(6) 0.0439(14) Uani 1 1 d . . . . .
C23 C 0.9739(8) 0.7073(2) 0.9203(7) 0.0584(17) Uani 1 1 d . . . . .
C24 C -0.2253(7) 0.65949(17) 0.1497(7) 0.0556(17) Uani 1 1 d . . . . .
C25 C 0.3927(6) 0.73420(13) 0.3811(6) 0.0350(11) Uani 1 1 d . . . . .
C26 C 0.1916(7) 0.80378(17) 0.1251(7) 0.0522(16) Uani 1 1 d . . . . .
C27 C 0.3857(7) 0.80132(15) 0.4047(8) 0.0522(16) Uani 1 1 d . . . . .
C28 C 0.9333(7) 0.67689(18) 0.8332(6) 0.0485(15) Uani 1 1 d . . . . .
C29 C 0.8756(8) 0.7371(2) 0.8941(8) 0.067(2) Uani 1 1 d . . . . .
C30 C 0.7106(6) 0.70404(14) 0.6938(6) 0.0358(12) Uani 1 1 d . . . . .
C31 C 0.3370(8) 0.83464(17) 0.3396(9) 0.064(2) Uani 1 1 d . . . . .
C32 C 0.2407(8) 0.83579(18) 0.1977(9) 0.0628(19) Uani 1 1 d . . . . .
C33 C 0.5155(8) 0.5673(2) 0.1002(9) 0.068(2) Uani 1 1 d . . . . .

loop_
_atom_site_aniso_label
_atom_site_aniso_U_11
_atom_site_aniso_U_22
_atom_site_aniso_U_33
_atom_site_aniso_U_23
_atom_site_aniso_U_13
_atom_site_aniso_U_12
Gd1 0.02274(12) 0.02404(12) 0.01458(12) -0.00162(9) 0.00555(8) 0.00083(9)
O1 0.0425(19) 0.0308(17) 0.0177(16) 0.0023(13) 0.0107(14) 0.0044(14)
O2 0.056(2) 0.0320(18) 0.0192(17) -0.0029(14) 0.0112(16) 0.0086(16)
O3 0.041(2) 0.0322(18) 0.0297(19) -0.0012(15) 0.0019(15) -0.0054(15)
O4 0.0294(18) 0.0352(18) 0.041(2) -0.0085(16) 0.0107(15) -0.0059(14)
O5 0.047(2) 0.0357(19) 0.0305(19) -0.0019(15) 0.0009(16) -0.0100(16)
O6 0.035(2) 0.066(3) 0.071(3) -0.016(2) 0.025(2) 0.0003(19)
O7 0.051(3) 0.145(6) 0.127(5) 0.027(5) 0.056(3) 0.028(3)
N1 0.031(2) 0.033(2) 0.0181(19) -0.0021(16) 0.0052(16) 0.0054(17)
N2 0.0229(18) 0.0252(17) 0.0156(17) -0.0008(14) 0.0064(15) 0.0011(14)
N3 0.034(2) 0.034(2) 0.022(2) 0.0061(17) 0.0133(17) 0.0100(17)
N4 0.035(2) 0.031(2) 0.035(2) -0.0048(18) 0.0033(19) -0.0052(18)
N5 0.046(3) 0.046(3) 0.044(3) 0.005(2) 0.008(2) 0.003(2)
N6 0.036(2) 0.048(3) 0.031(2) 0.001(2) 0.0057(19) 0.002(2)
C1 0.038(3) 0.036(3) 0.034(3) -0.008(2) 0.007(2) 0.011(2)
C2 0.026(2) 0.024(2) 0.021(2) -0.0022(18) 0.0061(18) -0.0014(17)
C3 0.039(3) 0.040(3) 0.041(3) -0.006(2) 0.012(2) 0.011(2)
C4 0.035(3) 0.031(2) 0.017(2) -0.0020(19) 0.0099(19) -0.004(2)
C5 0.030(2) 0.031(2) 0.018(2) -0.0018(19) 0.0072(19) -0.0050(19)
C6 0.029(2) 0.029(2) 0.021(2) -0.0025(19) 0.0042(19) -0.0015(19)
C7 0.030(2) 0.032(2) 0.021(2) -0.0038(19) 0.0091(19) -0.0027(19)
C8 0.029(2) 0.023(2) 0.020(2) -0.0024(18) 0.0074(18) -0.0021(18)
C9 0.036(3) 0.028(2) 0.020(2) -0.0024(18) 0.010(2) -0.0022(19)
C10 0.041(3) 0.032(3) 0.042(3) 0.000(2) 0.004(2) 0.009(2)
C11 0.040(3) 0.034(3) 0.034(3) -0.005(2) 0.010(2) -0.007(2)
C12 0.032(2) 0.027(2) 0.029(3) -0.004(2) 0.008(2) -0.0028(19)
C13 0.028(2) 0.035(3) 0.034(3) -0.008(2) 0.009(2) -0.003(2)
C14 0.031(2) 0.026(2) 0.023(2) 0.0018(19) 0.008(2) 0.0010(19)
C15 0.035(3) 0.027(2) 0.034(3) 0.005(2) 0.005(2) 0.005(2)
C16 0.066(4) 0.052(4) 0.055(4) 0.017(3) 0.033(3) 0.028(3)
C17 0.030(3) 0.034(3) 0.023(2) 0.003(2) 0.002(2) -0.003(2)
C18 0.031(3) 0.032(3) 0.027(3) -0.006(2) 0.006(2) -0.0052(19)
C19 0.034(3) 0.033(3) 0.049(3) 0.006(2) 0.010(2) 0.002(2)
C20 0.049(3) 0.048(3) 0.048(4) -0.012(3) -0.001(3) -0.012(3)
C21 0.048(3) 0.049(3) 0.038(3) 0.016(3) 0.017(3) 0.018(3)
C22 0.055(3) 0.043(3) 0.041(3) 0.009(3) 0.025(3) 0.021(3)
C23 0.051(4) 0.080(5) 0.036(3) 0.004(3) 0.001(3) -0.010(3)
C24 0.061(4) 0.063(4) 0.052(4) 0.031(3) 0.031(3) 0.035(3)
C25 0.034(3) 0.035(3) 0.035(3) -0.001(2) 0.006(2) -0.003(2)
C26 0.048(3) 0.052(4) 0.061(4) 0.020(3) 0.023(3) 0.014(3)
C27 0.050(3) 0.034(3) 0.068(4) -0.003(3) 0.009(3) 0.000(3)
C28 0.041(3) 0.071(4) 0.031(3) 0.005(3) 0.008(2) -0.006(3)
C29 0.063(4) 0.069(5) 0.056(4) -0.013(4) -0.006(3) -0.015(4)
C30 0.037(3) 0.038(3) 0.031(3) -0.001(2) 0.007(2) -0.005(2)
C31 0.061(4) 0.034(3) 0.094(6) 0.003(3) 0.017(4) 0.005(3)
C32 0.057(4) 0.051(4) 0.085(5) 0.019(4) 0.028(4) 0.014(3)
C33 0.044(4) 0.088(5) 0.080(5) 0.023(4) 0.033(4) 0.015(4)

loop_
_atom_type_symbol
_atom_type_description
_atom_type_scat_dispersion_real
_atom_type_scat_dispersion_imag
_atom_type_scat_source
C C 0.0033 0.0016 'International Tables Vol C Tables 4.2.6.8 and 6.1.1.4'
N N 0.0061 0.0033 'International Tables Vol C Tables 4.2.6.8 and 6.1.1.4'
O O 0.0106 0.0060 'International Tables Vol C Tables 4.2.6.8 and 6.1.1.4'
Gd Gd -0.1653 3.9035 'International Tables Vol C Tables 4.2.6.8 and 6.1.1.4'

loop_
_geom_angle_atom_site_label_1
_geom_angle_atom_site_label_2
_geom_angle_atom_site_label_3
_geom_angle
_geom_angle_site_symmetry_1
_geom_angle_site_symmetry_3
_geom_angle_publ_flag
O6 Gd1 O4 139.31(13) . . ?
O6 Gd1 O2 90.90(15) . 1_554 ?
O4 Gd1 O2 79.29(12) . 1_554 ?
O6 Gd1 O3 76.69(14) . . ?
O4 Gd1 O3 139.53(12) . . ?
O2 Gd1 O3 127.05(11) 1_554 . ?
O6 Gd1 O5 78.71(14) . . ?
O4 Gd1 O5 133.89(12) . . ?
O2 Gd1 O5 74.44(11) 1_554 . ?
O3 Gd1 O5 52.75(11) . . ?
O6 Gd1 N1 77.35(14) . . ?
O4 Gd1 N1 81.67(12) . . ?
O2 Gd1 N1 134.13(11) 1_554 . ?
O3 Gd1 N1 93.52(11) . . ?
O5 Gd1 N1 142.41(12) . . ?
O6 Gd1 N3 148.96(14) . . ?
O4 Gd1 N3 70.76(12) . . ?
O2 Gd1 N3 88.03(12) 1_554 . ?
O3 Gd1 N3 79.32(12) . . ?
O5 Gd1 N3 71.13(13) . . ?
N1 Gd1 N3 123.79(12) . . ?
O6 Gd1 O1 72.87(13) . 1_554 ?
O4 Gd1 O1 69.98(11) . 1_554 ?
O2 Gd1 O1 52.23(10) 1_554 1_554 ?
O3 Gd1 O1 149.47(12) . 1_554 ?
O5 Gd1 O1 117.54(11) . 1_554 ?
N1 Gd1 O1 82.07(11) . 1_554 ?
N3 Gd1 O1 127.98(11) . 1_554 ?
O6 Gd1 N2 123.32(14) . . ?
O4 Gd1 N2 74.60(11) . . ?
O2 Gd1 N2 145.78(12) 1_554 . ?
O3 Gd1 N2 67.63(12) . . ?
O5 Gd1 N2 109.03(12) . . ?
N1 Gd1 N2 63.08(12) . . ?
N3 Gd1 N2 62.76(12) . . ?
O1 Gd1 N2 133.15(11) 1_554 . ?
O6 Gd1 C18 76.41(14) . . ?
O4 Gd1 C18 144.06(13) . . ?
O2 Gd1 C18 100.65(13) 1_554 . ?
O3 Gd1 C18 26.49(12) . . ?
O5 Gd1 C18 26.26(12) . . ?
N1 Gd1 C18 118.62(13) . . ?
N3 Gd1 C18 73.32(14) . . ?
O1 Gd1 C18 137.68(13) 1_554 . ?
N2 Gd1 C18 88.24(13) . . ?
O6 Gd1 C4 79.30(15) . 1_554 ?
O4 Gd1 C4 74.75(13) . 1_554 ?
O2 Gd1 C4 26.17(12) 1_554 1_554 ?
O3 Gd1 C4 142.96(13) . 1_554 ?
O5 Gd1 C4 95.16(12) . 1_554 ?
N1 Gd1 C4 108.26(13) . 1_554 ?
N3 Gd1 C4 110.05(13) . 1_554 ?
O1 Gd1 C4 26.19(11) 1_554 1_554 ?
N2 Gd1 C4 149.07(12) . 1_554 ?
C18 Gd1 C4 119.67(14) . 1_554 ?
C4 O1 Gd1 90.0(3) . 1_556 ?
C4 O2 Gd1 94.7(3) . 1_556 ?
C18 O3 Gd1 92.5(3) . . ?
C18 O5 Gd1 92.8(3) . . ?
C33 O6 Gd1 157.5(5) . . ?
C1 N1 C6 119.7(4) . . ?
C1 N1 Gd1 118.4(3) . . ?
C6 N1 Gd1 121.4(3) . . ?
C2 N2 C8 118.6(4) . . ?
C2 N2 Gd1 119.7(3) . . ?
C8 N2 Gd1 119.6(3) . . ?
C21 N3 C14 119.2(4) . . ?
C21 N3 Gd1 117.6(3) . . ?
C14 N3 Gd1 122.7(3) . . ?
C17 N4 C25 118.2(4) . . ?
C19 N5 C26 116.9(5) . . ?
C30 N6 C28 116.9(5) . . ?
N1 C1 C3 121.2(5) . . ?
N2 C2 C9 122.0(4) . . ?
N2 C2 C6 115.3(4) . . ?
C9 C2 C6 122.7(4) . . ?
C10 C3 C1 120.2(5) . . ?
O2 C4 O1 122.5(4) . . ?
O2 C4 C5 118.0(4) . . ?
O1 C4 C5 119.4(4) . . ?
O2 C4 Gd1 59.1(2) . 1_556 ?
O1 C4 Gd1 63.9(2) . 1_556 ?
C5 C4 Gd1 169.6(3) . 1_556 ?
C7 C5 C9 119.7(4) . . ?
C7 C5 C4 119.3(4) . . ?
C9 C5 C4 121.0(4) . . ?
N1 C6 C15 121.5(4) . . ?
N1 C6 C2 117.3(4) . . ?
C15 C6 C2 121.2(4) . . ?
C5 C7 C8 118.1(4) . . ?
N2 C8 C7 122.6(4) . . ?
N2 C8 C14 115.7(4) . . ?
C7 C8 C14 121.6(4) . . ?
C5 C9 C2 118.8(4) . . ?
C15 C10 C3 118.5(5) . . ?
C25 C11 C12 117.4(4) . . ?
C11 C12 C13 120.0(4) . . ?
C11 C12 C18 118.7(4) . . ?
C13 C12 C18 121.3(4) . . ?
C12 C13 C17 117.6(4) . . ?
N3 C14 C22 121.7(4) . . ?
N3 C14 C8 115.9(4) . . ?
C22 C14 C8 122.4(4) . . ?
C6 C15 C10 118.8(5) . . ?
C24 C16 C22 118.9(5) . . ?
N4 C17 C13 123.7(4) . . ?
N4 C17 C30 115.2(4) . . ?
C13 C17 C30 121.1(4) . . ?
O5 C18 O3 122.0(4) . . ?
O5 C18 C12 119.5(4) . . ?
O3 C18 C12 118.5(4) . . ?
O5 C18 Gd1 61.0(2) . . ?
O3 C18 Gd1 61.1(2) . . ?
C12 C18 Gd1 178.5(3) . . ?
N5 C19 C27 124.5(5) . . ?
N5 C19 C25 116.4(5) . . ?
C27 C19 C25 119.1(5) . . ?
C29 C20 C30 118.1(6) . . ?
N3 C21 C24 122.6(5) . . ?
C14 C22 C16 119.2(5) . . ?
C29 C23 C28 119.8(6) . . ?
C16 C24 C21 118.5(5) . . ?
N4 C25 C11 122.9(5) . . ?
N4 C25 C19 116.4(4) . . ?
C11 C25 C19 120.7(5) . . ?
N5 C26 C32 123.0(6) . . ?
C19 C27 C31 117.1(6) . . ?
N6 C28 C23 122.8(6) . . ?
C23 C29 C20 117.8(6) . . ?
N6 C30 C20 124.5(5) . . ?
N6 C30 C17 116.3(4) . . ?
C20 C30 C17 119.2(5) . . ?
C27 C31 C32 119.4(6) . . ?
C26 C32 C31 119.0(6) . . ?
O7 C33 O6 127.8(7) . . ?

loop_
_geom_bond_atom_site_label_1
_geom_bond_atom_site_label_2
_geom_bond_distance
_geom_bond_site_symmetry_2
_geom_bond_publ_flag
Gd1 O6 2.303(4) . ?
Gd1 O4 2.409(3) . ?
Gd1 O2 2.446(3) 1_554 ?
Gd1 O3 2.473(3) . ?
Gd1 O5 2.472(3) . ?
Gd1 N1 2.539(4) . ?
Gd1 N3 2.517(4) . ?
Gd1 O1 2.550(3) 1_554 ?
Gd1 N2 2.587(4) . ?
Gd1 C18 2.824(5) . ?
Gd1 C4 2.840(4) 1_554 ?
O1 C4 1.254(5) . ?
O1 Gd1 2.550(3) 1_556 ?
O2 C4 1.257(6) . ?
O2 Gd1 2.446(3) 1_556 ?
O3 C18 1.261(6) . ?
O5 C18 1.251(6) . ?
O6 C33 1.221(8) . ?
O7 C33 1.178(8) . ?
N1 C1 1.354(6) . ?
N1 C6 1.345(6) . ?
N2 C2 1.353(5) . ?
N2 C8 1.351(6) . ?
N3 C21 1.351(6) . ?
N3 C14 1.347(6) . ?
N4 C17 1.338(6) . ?
N4 C25 1.338(6) . ?
N5 C19 1.324(7) . ?
N5 C26 1.356(7) . ?
N6 C30 1.335(7) . ?
N6 C28 1.342(7) . ?
C1 C3 1.389(7) . ?
C2 C9 1.398(6) . ?
C2 C6 1.483(6) . ?
C3 C10 1.388(8) . ?
C4 C5 1.506(6) . ?
C4 Gd1 2.840(4) 1_556 ?
C5 C7 1.393(7) . ?
C5 C9 1.392(7) . ?
C6 C15 1.413(6) . ?
C7 C8 1.401(6) . ?
C8 C14 1.481(6) . ?
C10 C15 1.397(7) . ?
C11 C25 1.405(7) . ?
C11 C12 1.399(7) . ?
C12 C13 1.390(7) . ?
C12 C18 1.503(6) . ?
C13 C17 1.388(6) . ?
C14 C22 1.393(7) . ?
C16 C24 1.397(8) . ?
C16 C22 1.402(8) . ?
C17 C30 1.511(6) . ?
C19 C27 1.397(8) . ?
C19 C25 1.498(7) . ?
C20 C29 1.401(9) . ?
C20 C30 1.381(7) . ?
C21 C24 1.387(8) . ?
C23 C29 1.386(10) . ?
C23 C28 1.385(9) . ?
C26 C32 1.379(10) . ?
C27 C31 1.393(8) . ?
C31 C32 1.379(10) . ?
